data_2206022
loop_
_publ_author_name
'Weil, Matthias'

_publ_section_title
;
 Parawollastonite-type Cd~3~[Si~3~O~9~]
;
_journal_issue 6
_journal_name_full 'Acta Crystallographica Section E'
_journal_page_first i102
_journal_page_last i104
_journal_paper_doi 10.1107/S1600536805015278
_journal_volume 61
_journal_year 2005
_chemical_formula_iupac 'Cd3 [Si3 O9]'
_chemical_formula_structural 'Cd3 [Si3 O9]'
_chemical_formula_sum 'Cd3 O9 Si3'
_chemical_formula_weight 565.47
_chemical_name_common 'cadmium polysilicate'
_chemical_name_systematic
;
tricadmium trisilicate
;
_space_group_IT_number 14
_symmetry_cell_setting monoclinic
_symmetry_space_group_name_Hall '-P 2ybc'
_symmetry_space_group_name_H-M 'P 1 21/c 1'
_atom_sites_solution_primary isomor
_audit_creation_method SHELXL-97
_cell_angle_alpha 90.00
_cell_angle_beta 94.791(2)
_cell_angle_gamma 90.00
_cell_formula_units_Z 4
_cell_length_a 6.9463(8)
_cell_length_b 7.2563(9)
_cell_length_c 15.0697(18)
_cell_measurement_reflns_used 4479
_cell_measurement_temperature 293(2)
_cell_measurement_theta_max 31.224
_cell_measurement_theta_min 2.715
_cell_volume 756.93(16)
_computing_cell_refinement 'SAINT (Bruker, 2002)'
_computing_data_collection 'SMART (Bruker, 2002)'
_computing_data_reduction SAINT
_computing_molecular_graphics 'ATOMS (Dowty, 2004)'
_computing_publication_material SHELXL97
_computing_structure_refinement 'SHELXL97 (Sheldrick, 1997)'
_diffrn_ambient_temperature 273(2)
_diffrn_measured_fraction_theta_full 0.978
_diffrn_measured_fraction_theta_max 0.978
_diffrn_measurement_device_type 'Bruker APEX CCD'
_diffrn_measurement_method \w
_diffrn_radiation_monochromator graphite
_diffrn_radiation_source 'fine-focus sealed tube'
_diffrn_radiation_type MoK\a
_diffrn_radiation_wavelength 0.71073
_diffrn_reflns_av_R_equivalents 0.0371
_diffrn_reflns_av_sigmaI/netI 0.0335
_diffrn_reflns_limit_h_max 9
_diffrn_reflns_limit_h_min -8
_diffrn_reflns_limit_k_max 10
_diffrn_reflns_limit_k_min -10
_diffrn_reflns_limit_l_max 19
_diffrn_reflns_limit_l_min -21
_diffrn_reflns_number 8622
_diffrn_reflns_theta_full 31.21
_diffrn_reflns_theta_max 31.21
_diffrn_reflns_theta_min 2.71
_diffrn_standards_decay_% 0
_diffrn_standards_number 0
_exptl_absorpt_coefficient_mu 8.858
_exptl_absorpt_correction_T_max 0.8155
_exptl_absorpt_correction_T_min 0.2032
_exptl_absorpt_correction_type multi-scan
_exptl_absorpt_process_details '(SADABS; Bruker, 2002)'
_exptl_crystal_colour colourless
_exptl_crystal_density_diffrn 4.962
_exptl_crystal_density_method 'not measured'
_exptl_crystal_description plate
_exptl_crystal_F_000 1032
_exptl_crystal_size_max 0.26
_exptl_crystal_size_mid 0.14
_exptl_crystal_size_min 0.02
_refine_diff_density_max 1.604
_refine_diff_density_min -1.375
_refine_ls_extinction_coef 0.00358(19)
_refine_ls_extinction_expression Fc^*^=kFc[1+0.001xFc^2^\l^3^/sin(2\q)]^-1/4^
_refine_ls_extinction_method SHELXL97
_refine_ls_goodness_of_fit_ref 1.070
_refine_ls_hydrogen_treatment none
_refine_ls_matrix_type full
_refine_ls_number_parameters 137
_refine_ls_number_reflns 2412
_refine_ls_number_restraints 0
_refine_ls_restrained_S_all 1.070
_refine_ls_R_factor_all 0.0281
_refine_ls_R_factor_gt 0.0235
_refine_ls_shift/su_max 0.001
_refine_ls_shift/su_mean 0.000
_refine_ls_structure_factor_coef Fsqd
_refine_ls_weighting_details 'w = 1/[\s^2^(Fo^2^)+(0.0215P)^2^+1.0847P] where P = (Fo^2^+2Fc^2^)/3'
_refine_ls_weighting_scheme calc
_refine_ls_wR_factor_gt 0.0583
_refine_ls_wR_factor_ref 0.0639
_reflns_number_gt 1980
_reflns_number_total 2412
_reflns_threshold_expression I>2\s(I)
_cod_data_source_file mg6035.cif
_cod_data_source_block I
_cod_original_sg_symbol_H-M 'P 21/c'
_cod_database_code 2206022
_cod_database_fobs_code 2206022

loop_
_symmetry_equiv_pos_as_xyz
'x, y, z'
'-x, y+1/2, -z+1/2'
'-x, -y, -z'
'x, -y-1/2, z-1/2'

loop_
_atom_site_label
_atom_site_fract_x
_atom_site_fract_y
_atom_site_fract_z
_atom_site_U_iso_or_equiv
_atom_site_adp_type
_atom_site_calc_flag
_atom_site_occupancy
_atom_site_type_symbol
Cd1 0.01235(2) 0.37607(2) 0.248498(10) 0.00866(7) Uani d 1 Cd
Cd2 0.24957(3) 0.62788(2) 0.098674(12) 0.00993(7) Uani d 1 Cd
Cd3 0.25370(2) 0.11992(2) 0.101523(12) 0.00989(7) Uani d 1 Cd
Si1 0.23852(9) 0.16124(8) 0.41008(4) 0.00760(12) Uani d 1 Si
Si2 0.23940(9) 0.59016(8) 0.41056(4) 0.00734(12) Uani d 1 Si
Si3 0.54611(9) 0.37667(7) 0.19864(4) 0.00723(12) Uani d 1 Si
O1 0.0431(3) 0.1232(2) 0.34626(15) 0.0103(4) Uani d 1 O
O2 0.0428(3) 0.6305(2) 0.34907(15) 0.0109(4) Uani d 1 O
O3 0.2259(3) 0.3799(2) 0.01320(14) 0.0131(4) Uani d 1 O
O4 0.2314(3) 0.6289(2) 0.51484(14) 0.0132(4) Uani d 1 O
O5 0.2977(3) 0.37608(19) 0.40041(12) 0.0137(3) Uani d 1 O
O6 0.3173(3) 0.3745(2) 0.20452(14) 0.0106(4) Uani d 1 O
O7 0.4167(2) 0.0551(2) 0.36594(11) 0.0121(3) Uani d 1 O
O8 0.5842(2) 0.1982(2) 0.13334(11) 0.0120(3) Uani d 1 O
O9 0.6954(3) 0.3759(2) 0.28588(13) 0.0100(4) Uani d 1 O

loop_
_atom_site_aniso_label
_atom_site_aniso_U_11
_atom_site_aniso_U_22
_atom_site_aniso_U_33
_atom_site_aniso_U_12
_atom_site_aniso_U_13
_atom_site_aniso_U_23
Cd1 0.00874(11) 0.00846(11) 0.00886(12) -0.00002(4) 0.00115(8) 0.00004(4)
Cd2 0.01053(11) 0.00889(10) 0.01051(11) 0.00156(5) 0.00171(7) 0.00156(5)
Cd3 0.00982(11) 0.00962(10) 0.01035(11) -0.00154(5) 0.00142(7) -0.00174(5)
Si1 0.0080(3) 0.0077(2) 0.0070(3) 0.00052(19) -0.0003(2) -0.0002(2)
Si2 0.0082(3) 0.0073(2) 0.0064(3) -0.00049(19) -0.0005(2) -0.00004(19)
Si3 0.0064(3) 0.0077(2) 0.0075(3) -0.00001(18) 0.0000(2) -0.00018(19)
O1 0.0089(9) 0.0137(9) 0.0084(9) -0.0008(6) 0.0005(7) -0.0009(6)
O2 0.0090(9) 0.0141(9) 0.0093(9) -0.0012(6) 0.0000(7) 0.0020(6)
O3 0.0202(10) 0.0125(8) 0.0067(9) 0.0006(6) 0.0010(7) -0.0011(6)
O4 0.0235(11) 0.0107(8) 0.0053(8) -0.0003(6) 0.0012(7) -0.0007(6)
O5 0.0182(8) 0.0067(7) 0.0165(8) 0.0005(5) 0.0044(6) 0.0000(5)
O6 0.0058(8) 0.0162(8) 0.0099(8) -0.0009(6) 0.0004(6) -0.0008(6)
O7 0.0110(7) 0.0100(6) 0.0150(8) 0.0020(5) -0.0008(6) -0.0044(6)
O8 0.0105(8) 0.0104(7) 0.0149(8) 0.0017(5) 0.0001(6) -0.0047(6)
O9 0.0077(8) 0.0147(8) 0.0074(8) 0.0012(6) -0.0018(6) 0.0000(6)

loop_
_atom_type_symbol
_atom_type_description
_atom_type_scat_dispersion_real
_atom_type_scat_dispersion_imag
_atom_type_scat_source
O O 0.0106 0.0060 'International Tables Vol C Tables 4.2.6.8 and 6.1.1.4'
Si Si 0.0817 0.0704 'International Tables Vol C Tables 4.2.6.8 and 6.1.1.4'
Cd Cd -0.8075 1.2024 'International Tables Vol C Tables 4.2.6.8 and 6.1.1.4'

loop_
_geom_angle_atom_site_label_1
_geom_angle_atom_site_label_2
_geom_angle_atom_site_label_3
_geom_angle_site_symmetry_1
_geom_angle_site_symmetry_3
_geom_angle
_geom_angle_publ_flag
O6 Cd1 O1 . 2 86.27(7) ?
O6 Cd1 O9 . 1_455 177.10(5) ?
O1 Cd1 O9 2 1_455 92.17(7) ?
O6 Cd1 O2 . 2_545 85.40(7) ?
O1 Cd1 O2 2 2_545 101.21(8) ?
O9 Cd1 O2 1_455 2_545 92.51(7) ?
O6 Cd1 O1 . . 98.08(7) ?
O1 Cd1 O1 2 . 175.573(9) ?
O9 Cd1 O1 1_455 . 83.45(7) ?
O2 Cd1 O1 2_545 . 78.43(9) ?
O6 Cd1 O2 . . 98.85(7) ?
O1 Cd1 O2 2 . 78.05(9) ?
O9 Cd1 O2 1_455 . 83.19(7) ?
O2 Cd1 O2 2_545 . 175.598(11) ?
O1 Cd1 O2 . . 101.96(8) ?
O4 Cd2 O3 4_575 . 108.98(9) ?
O4 Cd2 O1 4_575 2 102.47(8) ?
O3 Cd2 O1 . 2 100.15(8) ?
O4 Cd2 O7 4_575 2_655 108.52(7) ?
O3 Cd2 O7 . 2_655 88.49(7) ?
O1 Cd2 O7 2 2_655 143.05(7) ?
O4 Cd2 O6 4_575 . 170.92(7) ?
O3 Cd2 O6 . . 76.68(7) ?
O1 Cd2 O6 2 . 83.08(7) ?
O7 Cd2 O6 2_655 . 63.92(6) ?
O4 Cd2 O9 4_575 2_655 79.52(6) ?
O3 Cd2 O9 . 2_655 170.71(7) ?
O1 Cd2 O9 2 2_655 81.13(7) ?
O7 Cd2 O9 2_655 2_655 85.14(6) ?
O6 Cd2 O9 . 2_655 94.42(7) ?
O4 Cd3 O2 4_565 2_545 101.60(8) ?
O4 Cd3 O3 4_565 . 109.03(8) ?
O2 Cd3 O3 2_545 . 97.36(7) ?
O4 Cd3 O8 4_565 . 109.34(7) ?
O2 Cd3 O8 2_545 . 145.24(7) ?
O3 Cd3 O8 . . 87.36(7) ?
O4 Cd3 O6 4_565 . 172.55(7) ?
O2 Cd3 O6 2_545 . 83.41(7) ?
O3 Cd3 O6 . . 75.46(7) ?
O8 Cd3 O6 . . 64.41(6) ?
O4 Cd3 O9 4_565 2_645 79.62(6) ?
O2 Cd3 O9 2_545 2_645 83.04(7) ?
O3 Cd3 O9 . 2_645 170.97(7) ?
O8 Cd3 O9 . 2_645 87.25(6) ?
O6 Cd3 O9 . 2_645 95.66(7) ?
O3 Si1 O1 4_566 . 115.83(11) y
O3 Si1 O5 4_566 . 107.63(9) y
O1 Si1 O5 . . 108.44(9) y
O3 Si1 O7 4_566 . 114.32(10) y
O1 Si1 O7 . . 107.54(10) y
O5 Si1 O7 . . 102.06(9) y
O4 Si2 O2 . . 115.78(11) y
O4 Si2 O5 . . 106.92(9) y
O2 Si2 O5 . . 109.09(9) y
O4 Si2 O8 . 2_655 113.60(10) y
O2 Si2 O8 . 2_655 107.89(10) y
O5 Si2 O8 . 2_655 102.69(9) y
O6 Si3 O9 . . 122.12(10) y
O6 Si3 O7 . 2_655 104.20(9) y
O9 Si3 O7 . 2_655 111.27(9) y
O6 Si3 O8 . . 103.48(9) y
O9 Si3 O8 . . 111.02(9) y
O7 Si3 O8 2_655 . 102.80(9) y
Si1 O1 Cd2 . 2_545 120.95(12) ?
Si1 O1 Cd1 . 2_545 126.08(11) ?
Cd2 O1 Cd1 2_545 2_545 97.49(8) ?
Si1 O1 Cd1 . . 105.46(9) ?
Cd2 O1 Cd1 2_545 . 100.41(8) ?
Cd1 O1 Cd1 2_545 . 102.54(9) ?
Si2 O2 Cd3 . 2 123.97(13) ?
Si2 O2 Cd1 . 2 126.20(11) ?
Cd3 O2 Cd1 2 2 97.40(8) ?
Si2 O2 Cd1 . . 104.50(9) ?
Cd3 O2 Cd1 2 . 98.56(7) ?
Cd1 O2 Cd1 2 . 100.98(9) ?
Si1 O3 Cd2 4_565 . 135.53(10) ?
Si1 O3 Cd3 4_565 . 113.65(8) ?
Cd2 O3 Cd3 . . 109.31(9) ?
Si2 O4 Cd2 . 4_576 135.17(10) ?
Si2 O4 Cd3 . 4_566 115.28(8) ?
Cd2 O4 Cd3 4_576 4_566 108.69(9) ?
Si2 O5 Si1 . . 148.03(13) y
Si3 O6 Cd1 . . 166.24(13) ?
Si3 O6 Cd3 . . 95.78(9) ?
Cd1 O6 Cd3 . . 93.78(6) ?
Si3 O6 Cd2 . . 95.40(9) ?
Cd1 O6 Cd2 . . 93.04(6) ?
Cd3 O6 Cd2 . . 98.03(7) ?
Si1 O7 Si3 . 2_645 139.89(11) y
Si1 O7 Cd2 . 2_645 123.65(8) ?
Si3 O7 Cd2 2_645 2_645 96.20(8) ?
Si2 O8 Si3 2_645 . 140.61(11) y
Si2 O8 Cd3 2_645 . 123.15(8) ?
Si3 O8 Cd3 . . 96.15(7) ?
Si3 O9 Cd1 . 1_655 111.27(11) ?
Si3 O9 Cd3 . 2_655 127.52(9) ?
Cd1 O9 Cd3 1_655 2_655 94.75(6) ?
Si3 O9 Cd2 . 2_645 128.35(9) ?
Cd1 O9 Cd2 1_655 2_645 94.37(6) ?
Cd3 O9 Cd2 2_655 2_645 91.91(7) ?

loop_
_geom_bond_atom_site_label_1
_geom_bond_atom_site_label_2
_geom_bond_site_symmetry_2
_geom_bond_distance
_geom_bond_publ_flag
Cd1 O6 . 2.272(2) y
Cd1 O1 2 2.3045(18) y
Cd1 O9 1_455 2.317(2) y
Cd1 O2 2_545 2.3214(19) y
Cd1 O1 . 2.3519(19) y
Cd1 O2 . 2.3869(19) y
Cd1 O5 . 2.9000(18) ?
Cd1 Cd2 . 3.4312(3) ?
Cd1 Cd3 . 3.4338(3) ?
Cd2 O4 4_575 2.1681(17) y
Cd2 O3 . 2.2113(17) y
Cd2 O1 2 2.260(2) y
Cd2 O7 2_655 2.3939(17) y
Cd2 O6 . 2.4538(18) y
Cd2 O9 2_655 2.5102(18) y
Cd2 Si3 . 3.0524(6) ?
Cd3 O4 4_565 2.2262(17) y
Cd3 O2 2_545 2.249(2) y
Cd3 O3 . 2.3073(17) y
Cd3 O8 . 2.3743(16) y
Cd3 O6 . 2.4293(18) y
Cd3 O9 2_645 2.4573(18) y
Cd3 Si3 . 3.0400(6) ?
Si1 O3 4_566 1.592(2) y
Si1 O1 . 1.620(2) y
Si1 O5 . 1.6219(15) y
Si1 O7 . 1.6447(17) y
Si2 O4 . 1.602(2) y
Si2 O2 . 1.612(2) y
Si2 O5 . 1.6158(15) y
Si2 O8 2_655 1.6399(17) y
Si3 O6 . 1.599(2) y
Si3 O9 . 1.605(2) y
Si3 O7 2_655 1.6529(16) y
Si3 O8 . 1.6611(16) y
O1 Cd2 2_545 2.260(2) ?
O1 Cd1 2_545 2.3045(18) ?
O2 Cd3 2 2.249(2) ?
O2 Cd1 2 2.3214(19) ?
O3 Si1 4_565 1.592(2) ?
O4 Cd2 4_576 2.1681(17) ?
O4 Cd3 4_566 2.2262(17) ?
O7 Si3 2_645 1.6529(16) ?
O7 Cd2 2_645 2.3939(17) ?
O8 Si2 2_645 1.6399(17) ?
O9 Cd1 1_655 2.317(2) ?
O9 Cd3 2_655 2.4573(18) ?
O9 Cd2 2_645 2.5102(18) ?
